data_1508103
loop_
_publ_author_name
'Spruell, Jason M.'
'Coskun, Ali'
'Friedman, Douglas C.'
'Forgan, Ross S.'
'Sarjeant, Amy A.'
'Trabolsi, Ali'
'Fahrenbach, Albert C.'
'Barin, Gokhan'
'Paxton, Walter F.'
'Dey, Sanjeev K.'
'Olson, Mark A.'
'Ben\'itez, Diego'
'Tkatchouk, Ekaterina'
'Colvin, Michael T.'
'Carmielli, Raanan'
'Caldwell, Stuart T.'
'Rosair, Georgina M.'
'Hewage, Shanika Gunatilaka'
'Duclairoir, Florence'
'Seymour, Jennifer L.'
'Slawin, Alexandra M. Z.'
'Goddard, 3rd, William A'
'Wasielewski, Michael R.'
'Cooke, Graeme'
'Stoddart, J. Fraser'

_publ_section_title
;
 Highly stable tetrathiafulvalene radical dimers in [3]catenanes.
;
_journal_issue 10
_journal_name_full 'Nature chemistry'
_journal_page_first 870
_journal_page_last 879
_journal_paper_doi 10.1038/nchem.749
_journal_volume 2
_journal_year 2010
_chemical_absolute_configuration unk
_chemical_formula_moiety 'C48 H40 N4, 2(C26 H34 O8 S4), Cl O4, 4(F6 P)'
_chemical_formula_sum 'C100 H108 Cl F24 N4 O20 P4 S8'
_chemical_formula_weight 2557.71
_chemical_name_systematic
; 
 ? 
;
_space_group_IT_number 20
_symmetry_cell_setting orthorhombic
_symmetry_space_group_name_Hall 'C 2c 2'
_symmetry_space_group_name_H-M 'C 2 2 21'
_atom_sites_solution_hydrogens geom
_atom_sites_solution_primary direct
_atom_sites_solution_secondary difmap
_audit_creation_method SHELXL-97
_cell_angle_alpha 90.00
_cell_angle_beta 90.00
_cell_angle_gamma 90.00
_cell_formula_units_Z 4
_cell_length_a 13.4168(10)
_cell_length_b 37.385(3)
_cell_length_c 27.8719(17)
_cell_measurement_reflns_used 3017
_cell_measurement_temperature 100(2)
_cell_measurement_theta_max 36.71
_cell_measurement_theta_min 2.36
_cell_volume 13980.2(18)
_computing_cell_refinement 'Bruker SAINT'
_computing_data_collection 'Bruker APEX2'
_computing_data_reduction 'Bruker SAINT'
_computing_molecular_graphics 'Bruker SHELXTL'
_computing_publication_material 'Bruker SHELXTL'
_computing_structure_refinement 'SHELXL-97 (Sheldrick, 2008)'
_computing_structure_solution 'SHELXS-97 (Sheldrick, 2008)'
_diffrn_ambient_temperature 100(2)
_diffrn_measured_fraction_theta_full 0.962
_diffrn_measured_fraction_theta_max 0.962
_diffrn_measurement_device_type 'Bruker APEX-II CCD'
_diffrn_measurement_method '\f and \w scans'
_diffrn_radiation_monochromator graphite
_diffrn_radiation_source 'fine-focus sealed tube'
_diffrn_radiation_type CuK\a
_diffrn_radiation_wavelength 1.54178
_diffrn_reflns_av_R_equivalents 0.0394
_diffrn_reflns_av_sigmaI/netI 0.0726
_diffrn_reflns_limit_h_max 12
_diffrn_reflns_limit_h_min -8
_diffrn_reflns_limit_k_max 28
_diffrn_reflns_limit_k_min -33
_diffrn_reflns_limit_l_max 15
_diffrn_reflns_limit_l_min -25
_diffrn_reflns_number 12798
_diffrn_reflns_theta_full 44.62
_diffrn_reflns_theta_max 44.62
_diffrn_reflns_theta_min 2.36
_diffrn_standards_number 0
_exptl_absorpt_coefficient_mu 2.555
_exptl_absorpt_correction_T_max 0.7488
_exptl_absorpt_correction_T_min 0.5522
_exptl_absorpt_correction_type multi-scan
_exptl_crystal_colour red
_exptl_crystal_density_diffrn 1.215
_exptl_crystal_density_method 'not measured'
_exptl_crystal_description block
_exptl_crystal_F_000 5268
_exptl_crystal_size_max 0.45
_exptl_crystal_size_mid 0.26
_exptl_crystal_size_min 0.21
_refine_diff_density_max 0.246
_refine_diff_density_min -0.237
_refine_diff_density_rms 0.058
_refine_ls_abs_structure_details 'Flack H D (1983), Acta Cryst. A39, 876-881'
_refine_ls_abs_structure_Flack 0.36(5)
_refine_ls_extinction_method none
_refine_ls_goodness_of_fit_ref 1.005
_refine_ls_hydrogen_treatment constr
_refine_ls_matrix_type full
_refine_ls_number_parameters 742
_refine_ls_number_reflns 4845
_refine_ls_number_restraints 741
_refine_ls_restrained_S_all 0.996
_refine_ls_R_factor_all 0.1179
_refine_ls_R_factor_gt 0.0888
_refine_ls_shift/su_max 0.000
_refine_ls_shift/su_mean 0.000
_refine_ls_structure_factor_coef Fsqd
_refine_ls_weighting_details 'calc w=1/[\s^2^(Fo^2^)+(0.1933P)^2^+0.0000P] where P=(Fo^2^+2Fc^2^)/3'
_refine_ls_weighting_scheme calc
_refine_ls_wR_factor_gt 0.2463
_refine_ls_wR_factor_ref 0.2673
_reflns_number_gt 3159
_reflns_number_total 4845
_reflns_threshold_expression >2sigma(I)
_cod_data_source_file nchem.749-s5.cif
_cod_data_source_block n0294
_cod_depositor_comments
;
The following automatic conversions were performed:

'_symmetry_cell_setting' value 'Orthorhombic' changed to
'orthorhombic' according to
/home/saulius/struct/CIF-dictionaries/cif_core.dic dictionary named
'cif_core.dic' version 2.4.1 from 2010-06-29.

Automatic conversion script
Id: cif_fix_values 1891 2012-01-12 08:04:46Z andrius 
;
_cod_original_sg_symbol_H-M C222(1)
_cod_database_code 1508103

loop_
_symmetry_equiv_pos_as_xyz
'x, y, z'
'-x, -y, z+1/2'
'-x, y, -z+1/2'
'x, -y, -z'
'x+1/2, y+1/2, z'
'-x+1/2, -y+1/2, z+1/2'
'-x+1/2, y+1/2, -z+1/2'
'x+1/2, -y+1/2, -z'

loop_
_atom_site_label
_atom_site_type_symbol
_atom_site_fract_x
_atom_site_fract_y
_atom_site_fract_z
_atom_site_U_iso_or_equiv
_atom_site_adp_type
_atom_site_occupancy
_atom_site_symmetry_multiplicity
_atom_site_calc_flag
_atom_site_refinement_flags
N1 N 1.0294(11) 0.1835(3) 0.6255(3) 0.103(3) Uani 1 1 d U
N2 N 1.0051(9) -0.1011(3) 0.6258(3) 0.090(3) Uani 1 1 d U
C1 C 1.1106(13) 0.1867(4) 0.6520(4) 0.114(4) Uani 1 1 d U
H1A H 1.1739 0.1885 0.6369 0.136 Uiso 1 1 calc R
C2 C 1.1034(13) 0.1873(4) 0.7059(4) 0.116(4) Uani 1 1 d U
H2A H 1.1601 0.1884 0.7262 0.139 Uiso 1 1 calc R
C3 C 1.0132(14) 0.1863(4) 0.7219(4) 0.104(4) Uani 1 1 d U
C4 C 0.9252(12) 0.1835(3) 0.6941(4) 0.102(4) Uani 1 1 d U
H4A H 0.8604 0.1829 0.7078 0.122 Uiso 1 1 calc R
C5 C 0.9427(12) 0.1817(3) 0.6429(4) 0.097(4) Uani 1 1 d U
H5A H 0.8875 0.1791 0.6219 0.117 Uiso 1 1 calc R
C6 C 1.0412(11) 0.1777(3) 0.5732(3) 0.101(4) Uani 1 1 d U
H6A H 1.1051 0.1878 0.5618 0.121 Uiso 1 1 calc R
H6B H 0.9860 0.1891 0.5553 0.121 Uiso 1 1 calc R
C7 C 1.0395(11) 0.1361(4) 0.5659(4) 0.090(3) Uani 1 1 d U
C8 C 0.9549(11) 0.1206(4) 0.5479(4) 0.094(3) Uani 1 1 d U
H8A H 0.9004 0.1347 0.5372 0.112 Uiso 1 1 calc R
C9 C 0.9517(10) 0.0846(4) 0.5460(4) 0.094(3) Uani 1 1 d U
H9A H 0.8934 0.0735 0.5335 0.113 Uiso 1 1 calc R
C10 C 1.0291(9) 0.0629(4) 0.5611(4) 0.081(3) Uani 1 1 d U
C11 C 1.1127(10) 0.0808(4) 0.5778(4) 0.090(3) Uani 1 1 d U
H11A H 1.1671 0.0666 0.5884 0.108 Uiso 1 1 calc R
C12 C 1.1230(11) 0.1150(4) 0.5802(4) 0.097(3) Uani 1 1 d U
H12A H 1.1832 0.1256 0.5910 0.116 Uiso 1 1 calc R
C13 C 1.0270(10) 0.0224(4) 0.5615(3) 0.081(3) Uani 1 1 d U
C14 C 0.9324(10) 0.0037(3) 0.5652(3) 0.090(3) Uani 1 1 d U
H14A H 0.8729 0.0174 0.5673 0.108 Uiso 1 1 calc R
C15 C 0.9257(12) -0.0344(4) 0.5660(4) 0.099(3) Uani 1 1 d U
H15A H 0.8632 -0.0464 0.5665 0.119 Uiso 1 1 calc R
C16 C 1.0134(13) -0.0528(4) 0.5661(3) 0.091(3) Uani 1 1 d U
C17 C 1.1007(12) -0.0362(4) 0.5607(4) 0.104(4) Uani 1 1 d U
H17A H 1.1591 -0.0504 0.5585 0.125 Uiso 1 1 calc R
C18 C 1.1120(11) 0.0027(4) 0.5580(3) 0.099(3) Uani 1 1 d U
H18A H 1.1754 0.0136 0.5540 0.119 Uiso 1 1 calc R
C19 C 1.0017(12) -0.0933(3) 0.5734(3) 0.115(4) Uani 1 1 d U
H19A H 0.9374 -0.1015 0.5598 0.138 Uiso 1 1 calc R
H19B H 1.0562 -0.1062 0.5567 0.138 Uiso 1 1 calc R
C20 C 0.9179(12) -0.0971(4) 0.6473(4) 0.104(4) Uani 1 1 d U
H20A H 0.8600 -0.0910 0.6294 0.125 Uiso 1 1 calc R
C21 C 0.9130(11) -0.1020(4) 0.6973(4) 0.107(4) Uani 1 1 d U
H21A H 0.8506 -0.1035 0.7133 0.129 Uiso 1 1 calc R
C22 C 1.0031(12) -0.1046(3) 0.7229(4) 0.090(3) Uani 1 1 d U
C23 C 1.0846(12) -0.1065(4) 0.6974(4) 0.111(4) Uani 1 1 d U
H23A H 1.1459 -0.1092 0.7141 0.133 Uiso 1 1 calc R
C24 C 1.0880(12) -0.1049(3) 0.6514(4) 0.111(4) Uani 1 1 d U
H24A H 1.1505 -0.1064 0.6354 0.133 Uiso 1 1 calc R
S1 S 1.0692(4) 0.08934(12) 0.82034(13) 0.1479(17) Uani 1 1 d DU
C25 C 1.0413(12) 0.0888(4) 0.7612(5) 0.151(4) Uani 1 1 d DU
S2 S 1.1488(5) 0.08925(14) 0.72197(15) 0.181(2) Uani 1 1 d DU
C26 C 1.2346(14) 0.0911(6) 0.7662(5) 0.190(6) Uani 1 1 d DU
H26A H 1.3044 0.0926 0.7611 0.228 Uiso 1 1 calc R
C27 C 1.1867(13) 0.0900(4) 0.8139(5) 0.146(5) Uani 1 1 d DU
C28 C 1.2651(14) 0.0914(5) 0.8562(5) 0.170(5) Uani 1 1 d DU
H28A H 1.2494 0.0730 0.8806 0.204 Uiso 1 1 calc R
H28B H 1.3331 0.0870 0.8438 0.204 Uiso 1 1 calc R
O1 O 1.2587(9) 0.1264(4) 0.8768(4) 0.174(4) Uani 1 1 d DU
C29 C 1.3137(18) 0.1381(7) 0.9158(9) 0.228(8) Uani 1 1 d DU
H29A H 1.2797 0.1286 0.9447 0.273 Uiso 1 1 calc R
H29B H 1.3788 0.1257 0.9139 0.273 Uiso 1 1 calc R
C30 C 1.3328(17) 0.1707(6) 0.9246(8) 0.199(8) Uani 1 1 d DU
H30A H 1.3574 0.1833 0.8957 0.238 Uiso 1 1 calc R
H30B H 1.3824 0.1731 0.9507 0.238 Uiso 1 1 calc R
O2 O 1.2384(10) 0.1833(3) 0.9388(4) 0.158(4) Uani 1 1 d DU
C31 C 1.2525(16) 0.2136(6) 0.9662(8) 0.203(7) Uani 1 1 d DU
H31A H 1.2878 0.2317 0.9466 0.243 Uiso 1 1 calc R
H31B H 1.2960 0.2075 0.9937 0.243 Uiso 1 1 calc R
C32 C 1.1623(18) 0.2292(7) 0.9843(8) 0.232(8) Uani 1 1 d DU
H32A H 1.1163 0.2109 0.9973 0.278 Uiso 1 1 calc R
H32B H 1.1758 0.2475 1.0092 0.278 Uiso 1 1 calc R
O3 O 1.1266(14) 0.2441(4) 0.9433(5) 0.219(6) Uani 1 1 d DU
C33 C 1.061(2) 0.2653(7) 0.9626(9) 0.264(9) Uani 1 1 d DU
H33A H 1.0948 0.2841 0.9815 0.316 Uiso 1 1 calc R
H33B H 1.0175 0.2515 0.9846 0.316 Uiso 1 1 calc R
C34 C 0.995(2) 0.2834(6) 0.9228(11) 0.277(10) Uani 1 1 d DU
H34A H 0.9546 0.3026 0.9379 0.333 Uiso 1 1 calc R
H34B H 1.0393 0.2948 0.8990 0.333 Uiso 1 1 calc R
O4 O 0.9276(13) 0.2598(4) 0.8975(8) 0.253(7) Uani 1 1 d DU
C35 C 0.8799(19) 0.2757(6) 0.8506(8) 0.246(11) Uani 1 1 d DU
H35A H 0.8151 0.2634 0.8463 0.295 Uiso 1 1 calc R
H35B H 0.8644 0.3011 0.8576 0.295 Uiso 1 1 calc R
C36 C 0.924(2) 0.2753(8) 0.8079(7) 0.251(12) Uani 1 1 d DU
C37 C 0.9707(18) 0.2794(8) 0.7706(6) 0.245(13) Uani 1 1 d DU
S3 S 1.0924(3) -0.00623(11) 0.68666(11) 0.1270(15) Uani 1 1 d DU
C38 C 1.0457(10) -0.0049(4) 0.7430(4) 0.127(4) Uani 1 1 d DU
S4 S 1.1386(4) -0.00651(12) 0.78921(13) 0.1380(16) Uani 1 1 d DU
C39 C 1.2364(12) -0.0048(5) 0.7510(4) 0.156(5) Uani 1 1 d DU
H39A H 1.3036 -0.0040 0.7616 0.187 Uiso 1 1 calc R
C40 C 1.2085(11) -0.0045(5) 0.6996(4) 0.150(5) Uani 1 1 d DU
C41 C 1.2982(12) -0.0077(6) 0.6641(5) 0.206(7) Uani 1 1 d DU
H41A H 1.2867 0.0077 0.6357 0.247 Uiso 1 1 calc R
H41B H 1.3603 0.0003 0.6800 0.247 Uiso 1 1 calc R
O5 O 1.3078(8) -0.0448(5) 0.6493(4) 0.235(7) Uani 1 1 d DU
C42 C 1.3807(16) -0.0588(8) 0.6200(10) 0.274(10) Uani 1 1 d DU
H42A H 1.3705 -0.0488 0.5874 0.329 Uiso 1 1 calc R
H42B H 1.4457 -0.0497 0.6316 0.329 Uiso 1 1 calc R
C43 C 1.3876(19) -0.0913(8) 0.6160(9) 0.262(10) Uani 1 1 d DU
H43A H 1.3849 -0.1033 0.6477 0.314 Uiso 1 1 calc R
H43B H 1.4500 -0.0982 0.5994 0.314 Uiso 1 1 calc R
O6 O 1.3044(9) -0.0993(4) 0.5885(5) 0.188(5) Uani 1 1 d DU
C44 C 1.3224(16) -0.1261(6) 0.5551(8) 0.206(7) Uani 1 1 d DU
H44A H 1.3721 -0.1425 0.5695 0.248 Uiso 1 1 calc R
H44B H 1.3550 -0.1146 0.5272 0.248 Uiso 1 1 calc R
C45 C 1.2421(14) -0.1480(6) 0.5366(5) 0.179(6) Uani 1 1 d DU
H45A H 1.2036 -0.1341 0.5128 0.214 Uiso 1 1 calc R
H45B H 1.2707 -0.1691 0.5200 0.214 Uiso 1 1 calc R
O7 O 1.1807(10) -0.1593(4) 0.5713(3) 0.162(4) Uani 1 1 d DU
C46 C 1.1263(16) -0.1827(5) 0.5527(6) 0.173(6) Uani 1 1 d DU
H46A H 1.1705 -0.2000 0.5364 0.208 Uiso 1 1 calc R
H46B H 1.0862 -0.1708 0.5275 0.208 Uiso 1 1 calc R
C47 C 1.0527(16) -0.2046(5) 0.5850(7) 0.182(6) Uani 1 1 d DU
H47A H 1.0252 -0.2251 0.5667 0.219 Uiso 1 1 calc R
H47B H 1.0882 -0.2141 0.6134 0.219 Uiso 1 1 calc R
O8 O 0.9727(11) -0.1810(3) 0.6000(5) 0.191(5) Uani 1 1 d DU
C48 C 0.9125(17) -0.1921(6) 0.6453(7) 0.186(8) Uani 1 1 d DU
H48A H 0.8549 -0.1755 0.6472 0.223 Uiso 1 1 calc R
H48B H 0.8848 -0.2161 0.6386 0.223 Uiso 1 1 calc R
C49 C 0.9491(18) -0.1934(7) 0.6865(7) 0.185(9) Uani 1 1 d DU
C50 C 0.988(2) -0.1963(7) 0.7258(3) 0.193(10) Uani 1 1 d DU
P1 P 0.6198(4) 0.19315(15) 0.90137(15) 0.1319(15) Uani 1 1 d U
F1 F 0.5843(11) 0.1685(4) 0.9420(4) 0.235(5) Uani 1 1 d U
F2 F 0.5466(10) 0.2166(4) 0.9159(6) 0.237(5) Uani 1 1 d U
F3 F 0.6652(10) 0.2138(3) 0.8597(4) 0.216(4) Uani 1 1 d U
F4 F 0.6766(9) 0.1624(3) 0.8781(6) 0.224(5) Uani 1 1 d U
F5 F 0.5330(10) 0.1744(6) 0.8669(5) 0.290(7) Uani 1 1 d U
F6 F 0.7071(8) 0.2024(4) 0.9291(4) 0.205(5) Uani 1 1 d U
P2 P 0.3251(5) -0.11513(19) 0.9368(2) 0.174(2) Uani 1 1 d U
F7 F 0.3003(13) -0.0805(3) 0.9050(5) 0.259(5) Uani 1 1 d U
F8 F 0.2631(10) -0.1390(3) 0.9098(10) 0.347(9) Uani 1 1 d U
F9 F 0.3661(17) -0.1419(5) 0.9705(7) 0.348(9) Uani 1 1 d U
F10 F 0.3932(14) -0.0891(7) 0.9624(7) 0.336(8) Uani 1 1 d U
F11 F 0.4134(11) -0.1257(6) 0.8974(6) 0.329(7) Uani 1 1 d U
F12 F 0.2363(11) -0.1042(6) 0.9663(6) 0.333(8) Uani 1 1 d U
Cl1 Cl 0.5000 0.0403(3) 0.7500 0.238(5) Uani 1 2 d SDU
O9 O 0.5000 0.0025(5) 0.7500 0.284(11) Uani 1 2 d SDU
O10 O 0.472(3) 0.0547(6) 0.7956(7) 0.286(11) Uani 0.50 1 d PDU
O11 O 0.5993(14) 0.0534(6) 0.7372(16) 0.292(12) Uani 0.50 1 d PDU
O12 O 0.431(2) 0.0539(6) 0.7135(10) 0.257(11) Uani 0.50 1 d PDU

loop_
_atom_site_aniso_label
_atom_site_aniso_U_11
_atom_site_aniso_U_22
_atom_site_aniso_U_33
_atom_site_aniso_U_23
_atom_site_aniso_U_13
_atom_site_aniso_U_12
N1 0.152(10) 0.073(7) 0.083(5) 0.006(5) 0.020(5) 0.016(8)
N2 0.135(8) 0.063(6) 0.074(5) 0.000(5) -0.017(5) -0.007(7)
C1 0.161(10) 0.095(10) 0.085(5) -0.006(7) 0.032(6) -0.065(10)
C2 0.148(10) 0.114(11) 0.085(5) -0.006(7) 0.018(7) -0.035(11)
C3 0.148(11) 0.076(9) 0.089(6) -0.008(7) 0.024(6) -0.029(11)
C4 0.133(10) 0.060(9) 0.112(6) 0.002(7) 0.025(6) -0.002(8)
C5 0.139(9) 0.053(8) 0.100(6) -0.003(6) 0.020(6) 0.041(9)
C6 0.158(11) 0.069(6) 0.075(5) 0.009(6) 0.029(6) 0.006(7)
C7 0.131(10) 0.073(7) 0.068(6) 0.010(6) 0.035(7) 0.002(6)
C8 0.123(9) 0.083(7) 0.075(6) 0.014(7) 0.006(7) 0.011(8)
C9 0.099(8) 0.083(7) 0.099(7) 0.004(8) -0.003(7) 0.011(7)
C10 0.073(8) 0.087(6) 0.085(6) 0.005(7) 0.021(6) 0.001(5)
C11 0.089(8) 0.080(7) 0.101(7) 0.016(7) 0.013(7) 0.003(7)
C12 0.117(9) 0.074(7) 0.100(7) 0.015(8) 0.015(7) -0.009(7)
C13 0.096(8) 0.086(6) 0.061(5) -0.014(6) -0.011(7) 0.011(5)
C14 0.117(8) 0.069(7) 0.084(6) -0.001(7) -0.002(7) -0.005(6)
C15 0.140(9) 0.076(7) 0.081(6) 0.007(7) 0.005(8) 0.003(7)
C16 0.142(10) 0.082(8) 0.050(5) 0.001(6) 0.009(9) 0.011(7)
C17 0.132(9) 0.098(8) 0.083(6) -0.005(8) 0.023(9) 0.030(7)
C18 0.116(8) 0.101(7) 0.081(6) -0.012(8) 0.007(7) 0.018(7)
C19 0.189(12) 0.089(7) 0.067(5) 0.007(6) -0.019(6) 0.016(8)
C20 0.134(9) 0.091(10) 0.087(5) -0.001(7) -0.023(6) -0.014(10)
C21 0.126(8) 0.109(11) 0.088(5) -0.012(6) -0.018(6) -0.029(9)
C22 0.120(9) 0.061(8) 0.090(6) -0.015(6) -0.025(6) 0.006(10)
C23 0.138(9) 0.104(11) 0.089(6) -0.016(7) -0.029(7) 0.026(10)
C24 0.147(9) 0.112(10) 0.074(5) -0.041(7) -0.025(6) 0.035(10)
S1 0.208(5) 0.119(3) 0.117(2) -0.006(2) 0.007(3) 0.016(4)
C25 0.235(10) 0.087(10) 0.130(8) 0.005(9) 0.012(7) 0.030(12)
S2 0.251(6) 0.162(5) 0.130(3) -0.020(3) 0.014(3) 0.047(5)
C26 0.230(10) 0.209(17) 0.130(7) -0.028(12) 0.028(6) -0.010(16)
C27 0.200(9) 0.108(11) 0.131(6) -0.045(9) 0.036(7) -0.022(11)
C28 0.202(11) 0.172(14) 0.136(8) -0.011(10) 0.021(9) 0.005(15)
O1 0.173(10) 0.203(11) 0.148(7) -0.050(7) 0.020(7) -0.037(9)
C29 0.198(18) 0.253(17) 0.232(17) -0.069(16) -0.038(13) -0.034(14)
C30 0.178(15) 0.238(18) 0.180(14) -0.032(13) -0.010(14) -0.078(14)
O2 0.184(10) 0.163(10) 0.129(7) 0.011(6) -0.009(8) -0.086(8)
C31 0.207(16) 0.197(17) 0.205(16) -0.029(11) -0.003(13) -0.080(12)
C32 0.237(19) 0.25(2) 0.208(16) -0.039(13) 0.016(15) -0.045(13)
O3 0.263(15) 0.185(15) 0.210(12) -0.035(10) 0.039(11) -0.012(10)
C33 0.33(2) 0.144(19) 0.32(2) -0.074(15) 0.046(16) -0.009(13)
C34 0.30(2) 0.093(17) 0.44(3) -0.040(16) 0.021(17) -0.011(12)
O4 0.229(14) 0.080(11) 0.45(2) 0.003(11) 0.014(14) -0.008(9)
C35 0.21(2) 0.043(11) 0.49(3) 0.051(19) 0.018(19) -0.021(14)
C36 0.19(3) 0.091(16) 0.47(3) 0.04(3) 0.00(2) -0.013(19)
C37 0.16(3) 0.112(13) 0.46(4) 0.08(2) -0.02(3) -0.054(17)
S3 0.158(4) 0.114(3) 0.1082(19) -0.009(2) 0.021(2) -0.026(3)
C38 0.167(9) 0.096(10) 0.119(7) -0.038(9) 0.036(6) 0.015(9)
S4 0.175(4) 0.118(3) 0.121(2) -0.026(2) 0.023(3) -0.046(3)
C39 0.165(8) 0.196(14) 0.106(6) -0.046(10) 0.016(6) -0.033(13)
C40 0.146(8) 0.187(14) 0.117(6) -0.031(10) 0.022(6) -0.025(11)
C41 0.167(10) 0.333(18) 0.118(8) -0.102(13) 0.031(9) -0.024(16)
O5 0.112(8) 0.376(17) 0.218(10) -0.201(12) 0.032(7) -0.082(10)
C42 0.142(15) 0.35(2) 0.34(2) -0.144(19) 0.012(14) 0.040(16)
C43 0.194(18) 0.32(2) 0.27(2) -0.079(18) -0.024(14) 0.045(19)
O6 0.148(10) 0.218(13) 0.199(11) -0.033(9) 0.005(8) 0.071(9)
C44 0.172(16) 0.22(2) 0.222(17) -0.036(11) 0.015(12) 0.053(11)
C45 0.194(16) 0.249(18) 0.093(9) -0.014(10) -0.001(9) 0.047(11)
O7 0.202(11) 0.193(12) 0.090(6) -0.026(6) -0.006(6) 0.033(8)
C46 0.249(16) 0.143(17) 0.128(11) -0.016(9) -0.036(10) 0.048(10)
C47 0.230(16) 0.116(14) 0.201(14) -0.014(11) -0.044(11) 0.039(9)
O8 0.197(12) 0.103(9) 0.272(13) 0.000(10) -0.031(10) 0.031(8)
C48 0.20(2) 0.047(11) 0.31(2) -0.027(17) 0.002(15) -0.029(12)
C49 0.16(2) 0.088(12) 0.304(18) 0.00(2) 0.03(2) 0.031(14)
C50 0.23(2) 0.098(12) 0.25(2) -0.003(16) 0.06(2) -0.050(19)
P1 0.126(4) 0.138(4) 0.132(3) 0.010(3) -0.012(3) 0.021(3)
F1 0.258(12) 0.244(11) 0.202(7) 0.089(8) -0.007(7) -0.026(9)
F2 0.181(8) 0.192(10) 0.340(14) 0.017(8) 0.065(9) 0.051(8)
F3 0.263(11) 0.208(9) 0.176(7) 0.058(7) 0.031(7) 0.030(8)
F4 0.177(8) 0.135(7) 0.360(14) -0.049(7) 0.039(8) -0.013(6)
F5 0.164(8) 0.49(2) 0.221(9) -0.068(10) -0.039(8) -0.046(9)
F6 0.153(6) 0.310(14) 0.153(6) -0.052(7) 0.004(5) -0.018(7)
P2 0.173(6) 0.169(6) 0.181(4) -0.003(4) 0.017(4) 0.026(4)
F7 0.392(17) 0.146(8) 0.240(10) 0.027(7) -0.041(9) -0.053(8)
F8 0.176(8) 0.140(9) 0.73(3) -0.110(13) -0.083(12) 0.000(8)
F9 0.40(2) 0.330(15) 0.318(14) 0.118(13) 0.096(12) 0.185(15)
F10 0.293(14) 0.383(17) 0.333(16) -0.072(13) -0.103(12) -0.055(14)
F11 0.218(10) 0.49(2) 0.274(12) -0.031(12) 0.085(10) 0.032(11)
F12 0.213(10) 0.47(2) 0.321(15) 0.083(12) 0.116(10) 0.124(12)
Cl1 0.153(9) 0.218(11) 0.342(13) 0.000 -0.010(9) 0.000
O9 0.187(17) 0.202(13) 0.46(3) 0.000 -0.10(2) 0.000
O10 0.16(2) 0.34(3) 0.36(2) -0.05(2) -0.01(2) 0.03(3)
O11 0.193(17) 0.32(3) 0.36(3) 0.01(3) 0.02(2) -0.06(2)
O12 0.174(19) 0.28(2) 0.32(2) 0.05(2) 0.065(18) 0.08(2)

loop_
_atom_type_symbol
_atom_type_description
_atom_type_scat_dispersion_real
_atom_type_scat_dispersion_imag
_atom_type_scat_source
C C 0.0181 0.0091 'International Tables Vol C Tables 4.2.6.8 and 6.1.1.4'
H H 0.0000 0.0000 'International Tables Vol C Tables 4.2.6.8 and 6.1.1.4'
N N 0.0311 0.0180 'International Tables Vol C Tables 4.2.6.8 and 6.1.1.4'
O O 0.0492 0.0322 'International Tables Vol C Tables 4.2.6.8 and 6.1.1.4'
F F 0.0727 0.0534 'International Tables Vol C Tables 4.2.6.8 and 6.1.1.4'
P P 0.2955 0.4335 'International Tables Vol C Tables 4.2.6.8 and 6.1.1.4'
S S 0.3331 0.5567 'International Tables Vol C Tables 4.2.6.8 and 6.1.1.4'
Cl Cl 0.3639 0.7018 'International Tables Vol C Tables 4.2.6.8 and 6.1.1.4'

loop_
_geom_angle_atom_site_label_1
_geom_angle_atom_site_label_2
_geom_angle_atom_site_label_3
_geom_angle
_geom_angle_site_symmetry_1
_geom_angle_site_symmetry_3
C5 N1 C1 123.3(11) . .
C5 N1 C6 118.0(14) . .
C1 N1 C6 118.3(13) . .
C20 N2 C24 120.7(10) . .
C20 N2 C19 113.2(11) . .
C24 N2 C19 124.9(12) . .
N1 C1 C2 120.4(13) . .
N1 C1 H1A 119.8 . .
C2 C1 H1A 119.8 . .
C3 C2 C1 113.8(15) . .
C3 C2 H2A 123.1 . .
C1 C2 H2A 123.1 . .
C2 C3 C4 126.6(13) . .
C2 C3 C3 122.9(19) . 3_756
C4 C3 C3 110.5(18) . 3_756
C3 C4 C5 114.0(13) . .
C3 C4 H4A 123.0 . .
C5 C4 H4A 123.0 . .
N1 C5 C4 121.7(14) . .
N1 C5 H5A 119.1 . .
C4 C5 H5A 119.1 . .
N1 C6 C7 105.8(9) . .
N1 C6 H6A 110.6 . .
C7 C6 H6A 110.6 . .
N1 C6 H6B 110.6 . .
C7 C6 H6B 110.6 . .
H6A C6 H6B 108.7 . .
C8 C7 C12 121.2(14) . .
C8 C7 C6 118.6(14) . .
C12 C7 C6 120.0(13) . .
C9 C8 C7 117.6(15) . .
C9 C8 H8A 121.2 . .
C7 C8 H8A 121.2 . .
C8 C9 C10 123.3(15) . .
C8 C9 H9A 118.3 . .
C10 C9 H9A 118.3 . .
C9 C10 C11 115.3(14) . .
C9 C10 C13 125.0(13) . .
C11 C10 C13 119.7(12) . .
C12 C11 C10 125.7(15) . .
C12 C11 H11A 117.1 . .
C10 C11 H11A 117.1 . .
C11 C12 C7 116.8(14) . .
C11 C12 H12A 121.6 . .
C7 C12 H12A 121.6 . .
C18 C13 C14 118.5(13) . .
C18 C13 C10 121.7(13) . .
C14 C13 C10 119.8(12) . .
C15 C14 C13 122.5(14) . .
C15 C14 H14A 118.8 . .
C13 C14 H14A 118.8 . .
C16 C15 C14 116.6(15) . .
C16 C15 H15A 121.7 . .
C14 C15 H15A 121.7 . .
C17 C16 C15 121.5(15) . .
C17 C16 C19 124.4(15) . .
C15 C16 C19 114.1(15) . .
C16 C17 C18 124.1(15) . .
C16 C17 H17A 118.0 . .
C18 C17 H17A 118.0 . .
C13 C18 C17 116.5(14) . .
C13 C18 H18A 121.7 . .
C17 C18 H18A 121.7 . .
N2 C19 C16 108.6(9) . .
N2 C19 H19A 110.0 . .
C16 C19 H19A 110.0 . .
N2 C19 H19B 110.0 . .
C16 C19 H19B 110.0 . .
H19A C19 H19B 108.4 . .
N2 C20 C21 118.3(13) . .
N2 C20 H20A 120.9 . .
C21 C20 H20A 120.9 . .
C20 C21 C22 118.2(13) . .
C20 C21 H21A 120.9 . .
C22 C21 H21A 120.9 . .
C23 C22 C21 116.5(11) . .
C23 C22 C22 126.1(16) . 3_756
C21 C22 C22 117.4(17) . 3_756
C24 C23 C22 124.8(15) . .
C24 C23 H23A 117.6 . .
C22 C23 H23A 117.6 . .
C23 C24 N2 120.7(15) . .
C23 C24 H24A 119.7 . .
N2 C24 H24A 119.7 . .
C27 S1 C25 96.3(8) . .
C25 C25 S1 132.2(18) 3_756 .
C25 C25 S2 113.3(14) 3_756 .
S1 C25 S2 114.4(9) . .
C26 S2 C25 95.8(7) . .
C27 C26 S2 111.1(13) . .
C27 C26 H26A 124.5 . .
S2 C26 H26A 124.5 . .
C26 C27 C28 112.4(14) . .
C26 C27 S1 122.4(12) . .
C28 C27 S1 125.2(10) . .
O1 C28 C27 106.9(14) . .
O1 C28 H28A 110.4 . .
C27 C28 H28A 110.4 . .
O1 C28 H28B 110.4 . .
C27 C28 H28B 110.4 . .
H28A C28 H28B 108.6 . .
C29 O1 C28 124.8(17) . .
C30 C29 O1 124(2) . .
C30 C29 H29A 106.3 . .
O1 C29 H29A 106.3 . .
C30 C29 H29B 106.3 . .
O1 C29 H29B 106.3 . .
H29A C29 H29B 106.4 . .
C29 C30 O2 101(2) . .
C29 C30 H30A 111.5 . .
O2 C30 H30A 111.5 . .
C29 C30 H30B 111.5 . .
O2 C30 H30B 111.5 . .
H30A C30 H30B 109.3 . .
C31 O2 C30 107.9(15) . .
O2 C31 C32 114.4(19) . .
O2 C31 H31A 108.7 . .
C32 C31 H31A 108.7 . .
O2 C31 H31B 108.7 . .
C32 C31 H31B 108.7 . .
H31A C31 H31B 107.6 . .
O3 C32 C31 99.6(18) . .
O3 C32 C33 40.0(9) . .
C31 C32 C33 138(2) . .
O3 C32 H32A 111.8 . .
C31 C32 H32A 111.8 . .
C33 C32 H32A 98.7 . .
O3 C32 H32B 111.8 . .
C31 C32 H32B 111.8 . .
C33 C32 H32B 82.7 . .
H32A C32 H32B 109.6 . .
C33 O3 C32 98.1(16) . .
O3 C33 C34 111(2) . .
O3 C33 C32 42.0(10) . .
C34 C33 C32 152(2) . .
O3 C33 H33A 109.5 . .
C34 C33 H33A 109.5 . .
C32 C33 H33A 89.9 . .
O3 C33 H33B 109.5 . .
C34 C33 H33B 109.5 . .
C32 C33 H33B 81.8 . .
H33A C33 H33B 108.1 . .
O4 C34 C33 116(2) . .
O4 C34 H34A 108.4 . .
C33 C34 H34A 108.4 . .
O4 C34 H34B 108.4 . .
C33 C34 H34B 108.4 . .
H34A C34 H34B 107.4 . .
C34 O4 C35 115.3(16) . .
C36 C35 O4 124(3) . .
C36 C35 H35A 106.4 . .
O4 C35 H35A 106.4 . .
C36 C35 H35B 106.4 . .
O4 C35 H35B 106.4 . .
H35A C35 H35B 106.4 . .
C37 C36 C35 171(3) . .
C36 C37 C37 172(3) . 3_756
C40 S3 C38 98.7(7) . .
C38 C38 S3 129.4(16) 3_756 .
C38 C38 S4 116.4(13) 3_756 .
S3 C38 S4 114.1(7) . .
C39 S4 C38 94.9(6) . .
C40 C39 S4 114.5(12) . .
C40 C39 H39A 122.8 . .
S4 C39 H39A 122.8 . .
C39 C40 C41 114.7(13) . .
C39 C40 S3 117.6(11) . .
C41 C40 S3 127.2(10) . .
O5 C41 C40 108.7(15) . .
O5 C41 H41A 109.9 . .
C40 C41 H41A 109.9 . .
O5 C41 H41B 109.9 . .
C40 C41 H41B 109.9 . .
H41A C41 H41B 108.3 . .
C42 O5 C41 126.4(17) . .
C43 C42 O5 119(3) . .
C43 C42 H42A 107.6 . .
O5 C42 H42A 107.6 . .
C43 C42 H42B 107.6 . .
O5 C42 H42B 107.6 . .
H42A C42 H42B 107.0 . .
C42 C43 O6 102(2) . .
C42 C43 H43A 111.4 . .
O6 C43 H43A 111.4 . .
C42 C43 H43B 111.4 . .
O6 C43 H43B 111.4 . .
H43A C43 H43B 109.3 . .
C44 O6 C43 112.7(16) . .
O6 C44 C45 121.1(18) . .
O6 C44 H44A 107.0 . .
C45 C44 H44A 107.0 . .
O6 C44 H44B 107.0 . .
C45 C44 H44B 107.0 . .
H44A C44 H44B 106.8 . .
O7 C45 C44 112.3(15) . .
O7 C45 H45A 109.2 . .
C44 C45 H45A 109.2 . .
O7 C45 H45B 109.2 . .
C44 C45 H45B 109.2 . .
H45A C45 H45B 107.9 . .
C46 O7 C45 106.2(12) . .
O7 C46 C47 119.6(16) . .
O7 C46 H46A 107.4 . .
C47 C46 H46A 107.4 . .
O7 C46 H46B 107.4 . .
C47 C46 H46B 107.4 . .
H46A C46 H46B 106.9 . .
O8 C47 C46 108.3(15) . .
O8 C47 H47A 110.0 . .
C46 C47 H47A 110.0 . .
O8 C47 H47B 110.0 . .
C46 C47 H47B 110.0 . .
H47A C47 H47B 108.4 . .
C47 O8 C48 117.3(15) . .
C49 C48 O8 124(2) . .
C49 C48 H48A 106.5 . .
O8 C48 H48A 106.5 . .
C49 C48 H48B 106.5 . .
O8 C48 H48B 106.5 . .
H48A C48 H48B 106.5 . .
C50 C49 C48 176(3) . .
C49 C50 C50 166(4) . 3_756
F2 P1 F6 105.5(8) . .
F2 P1 F3 100.8(8) . .
F6 P1 F3 87.9(7) . .
F2 P1 F4 164.1(9) . .
F6 P1 F4 90.2(7) . .
F3 P1 F4 81.8(7) . .
F2 P1 F1 86.8(9) . .
F6 P1 F1 90.0(7) . .
F3 P1 F1 172.4(9) . .
F4 P1 F1 90.9(8) . .
F2 P1 F5 86.5(9) . .
F6 P1 F5 167.6(9) . .
F3 P1 F5 93.1(8) . .
F4 P1 F5 77.7(8) . .
F1 P1 F5 87.4(8) . .
F8 P2 F9 97.3(13) . .
F8 P2 F12 89.9(12) . .
F9 P2 F12 97.5(11) . .
F8 P2 F10 176.5(14) . .
F9 P2 F10 84.9(13) . .
F12 P2 F10 92.5(12) . .
F8 P2 F7 95.4(10) . .
F9 P2 F7 166.9(13) . .
F12 P2 F7 85.3(10) . .
F10 P2 F7 82.3(11) . .
F8 P2 F11 85.3(11) . .
F9 P2 F11 89.6(10) . .
F12 P2 F11 171.9(10) . .
F10 P2 F11 91.9(10) . .
F7 P2 F11 88.6(10) . .
O9 Cl1 O10 112.1(10) . 3_656
O9 Cl1 O10 112.1(10) . .
O10 Cl1 O10 136(2) 3_656 .
O9 Cl1 O11 109.6(9) . 3_656
O10 Cl1 O11 109.3(10) 3_656 3_656
O10 Cl1 O11 54.3(13) . 3_656
O9 Cl1 O11 109.6(9) . .
O10 Cl1 O11 54.3(13) 3_656 .
O10 Cl1 O11 109.3(10) . .
O11 Cl1 O11 140.9(17) 3_656 .
O9 Cl1 O12 110.3(9) . .
O10 Cl1 O12 54.7(11) 3_656 .
O10 Cl1 O12 108.4(9) . .
O11 Cl1 O12 58.4(13) 3_656 .
O11 Cl1 O12 106.9(10) . .
O9 Cl1 O12 110.3(9) . 3_656
O10 Cl1 O12 108.4(9) 3_656 3_656
O10 Cl1 O12 54.7(11) . 3_656
O11 Cl1 O12 106.9(10) 3_656 3_656
O11 Cl1 O12 58.4(13) . 3_656
O12 Cl1 O12 139.4(19) . 3_656
O11 O10 O12 125(2) 3_656 3_656
O11 O10 Cl1 64.0(11) 3_656 .
O12 O10 Cl1 64.0(10) 3_656 .
O10 O11 O12 117(2) 3_656 3_656
O10 O11 Cl1 61.7(9) 3_656 .
O12 O11 Cl1 61.0(8) 3_656 .
O10 O12 O11 117(2) 3_656 3_656
O10 O12 Cl1 61.3(10) 3_656 .
O11 O12 Cl1 60.6(10) 3_656 .

loop_
_geom_bond_atom_site_label_1
_geom_bond_atom_site_label_2
_geom_bond_distance
_geom_bond_site_symmetry_2
N1 C5 1.263(16) .
N1 C1 1.321(16) .
N1 C6 1.482(14) .
N2 C20 1.323(15) .
N2 C24 1.328(14) .
N2 C19 1.491(13) .
C1 C2 1.506(16) .
C1 H1A 0.9500 .
C2 C3 1.291(18) .
C2 H2A 0.9500 .
C3 C4 1.415(19) .
C3 C3 1.61(2) 3_756
C4 C5 1.447(16) .
C4 H4A 0.9500 .
C5 H5A 0.9500 .
C6 C7 1.567(16) .
C6 H6A 0.9900 .
C6 H6B 0.9900 .
C7 C8 1.369(17) .
C7 C12 1.428(17) .
C8 C9 1.348(15) .
C8 H8A 0.9500 .
C9 C10 1.382(16) .
C9 H9A 0.9500 .
C10 C11 1.387(16) .
C10 C13 1.515(17) .
C11 C12 1.286(15) .
C11 H11A 0.9500 .
C12 H12A 0.9500 .
C13 C18 1.361(16) .
C13 C14 1.452(16) .
C14 C15 1.430(16) .
C14 H14A 0.9500 .
C15 C16 1.363(17) .
C15 H15A 0.9500 .
C16 C17 1.334(17) .
C16 C19 1.535(17) .
C17 C18 1.464(17) .
C17 H17A 0.9500 .
C18 H18A 0.9500 .
C19 H19A 0.9900 .
C19 H19B 0.9900 .
C20 C21 1.407(16) .
C20 H20A 0.9500 .
C21 C22 1.408(17) .
C21 H21A 0.9500 .
C22 C23 1.308(16) .
C22 C22 1.51(2) 3_756
C23 C24 1.285(15) .
C23 H23A 0.9500 .
C24 H24A 0.9500 .
S1 C27 1.587(16) .
S1 C25 1.689(13) .
C25 C25 1.27(3) 3_756
C25 S2 1.810(16) .
S2 C26 1.689(16) .
C26 C27 1.475(17) .
C26 H26A 0.9500 .
C27 C28 1.581(18) .
C28 O1 1.433(18) .
C28 H28A 0.9900 .
C28 H28B 0.9900 .
O1 C29 1.385(19) .
C29 C30 1.27(2) .
C29 H29A 0.9900 .
C29 H29B 0.9900 .
C30 O2 1.41(2) .
C30 H30A 0.9900 .
C30 H30B 0.9900 .
O2 C31 1.380(18) .
C31 C32 1.44(2) .
C31 H31A 0.9900 .
C31 H31B 0.9900 .
C32 O3 1.36(2) .
C32 C33 2.01(3) .
C32 H32A 0.9900 .
C32 H32B 0.9900 .
O3 C33 1.31(2) .
C33 C34 1.57(3) .
C33 H33A 0.9900 .
C33 H33B 0.9900 .
C34 O4 1.44(2) .
C34 H34A 0.9900 .
C34 H34B 0.9900 .
O4 C35 1.57(2) .
C35 C36 1.332(18) .
C35 H35A 0.9900 .
C35 H35B 0.9900 .
C36 C37 1.220(10) .
C37 C37 1.391(11) 3_756
S3 C40 1.601(15) .
S3 C38 1.691(11) .
C38 C38 1.29(3) 3_756
C38 S4 1.794(15) .
S4 C39 1.691(15) .
C39 C40 1.480(17) .
C39 H39A 0.9500 .
C40 C41 1.563(17) .
C41 O5 1.452(19) .
C41 H41A 0.9900 .
C41 H41B 0.9900 .
O5 C42 1.38(2) .
C42 C43 1.23(3) .
C42 H42A 0.9900 .
C42 H42B 0.9900 .
C43 O6 1.39(2) .
C43 H43A 0.9900 .
C43 H43B 0.9900 .
O6 C44 1.387(18) .
C44 C45 1.45(2) .
C44 H44A 0.9900 .
C44 H44B 0.9900 .
C45 O7 1.340(17) .
C45 H45A 0.9900 .
C45 H45B 0.9900 .
O7 C46 1.251(17) .
C46 C47 1.57(2) .
C46 H46A 0.9900 .
C46 H46B 0.9900 .
C47 O8 1.451(19) .
C47 H47A 0.9900 .
C47 H47B 0.9900 .
O8 C48 1.55(2) .
C48 C49 1.249(10) .
C48 H48A 0.9900 .
C48 H48B 0.9900 .
C49 C50 1.222(17) .
C50 C50 1.382(10) 3_756
P1 F2 1.377(12) .
P1 F6 1.446(11) .
P1 F3 1.521(11) .
P1 F4 1.523(12) .
P1 F1 1.536(11) .
P1 F5 1.665(13) .
P2 F8 1.434(15) .
P2 F9 1.479(16) .
P2 F12 1.505(14) .
P2 F10 1.516(18) .
P2 F7 1.603(13) .
P2 F11 1.662(14) .
Cl1 O9 1.412(16) .
Cl1 O10 1.433(15) 3_656
Cl1 O10 1.433(15) .
Cl1 O11 1.464(15) 3_656
Cl1 O11 1.464(15) .
Cl1 O12 1.470(15) .
Cl1 O12 1.470(15) 3_656
O10 O11 1.32(3) 3_656
O10 O12 1.33(3) 3_656
O11 O10 1.32(3) 3_656
O11 O12 1.43(3) 3_656
O12 O10 1.33(3) 3_656
O12 O11 1.43(3) 3_656

loop_
_geom_torsion_atom_site_label_1
_geom_torsion_atom_site_label_2
_geom_torsion_atom_site_label_3
_geom_torsion_atom_site_label_4
_geom_torsion
_geom_torsion_site_symmetry_1
_geom_torsion_site_symmetry_4
C5 N1 C1 C2 2(2) . .
C6 N1 C1 C2 -171.2(11) . .
N1 C1 C2 C3 -3(2) . .
C1 C2 C3 C4 2(2) . .
C1 C2 C3 C3 179.3(8) . 3_756
C2 C3 C4 C5 0(2) . .
C3 C3 C4 C5 -177.3(8) 3_756 .
C1 N1 C5 C4 1(2) . .
C6 N1 C5 C4 173.8(10) . .
C3 C4 C5 N1 -1.9(19) . .
C5 N1 C6 C7 -80.3(15) . .
C1 N1 C6 C7 93.0(15) . .
N1 C6 C7 C8 104.0(13) . .
N1 C6 C7 C12 -72.8(14) . .
C12 C7 C8 C9 2.6(16) . .
C6 C7 C8 C9 -174.2(9) . .
C7 C8 C9 C10 0.0(17) . .
C8 C9 C10 C11 -1.4(16) . .
C8 C9 C10 C13 177.3(10) . .
C9 C10 C11 C12 0.1(17) . .
C13 C10 C11 C12 -178.7(11) . .
C10 C11 C12 C7 2.3(18) . .
C8 C7 C12 C11 -3.7(16) . .
C6 C7 C12 C11 173.1(10) . .
C9 C10 C13 C18 153.3(11) . .
C11 C10 C13 C18 -28.0(15) . .
C9 C10 C13 C14 -26.2(15) . .
C11 C10 C13 C14 152.4(10) . .
C18 C13 C14 C15 0.8(15) . .
C10 C13 C14 C15 -179.6(9) . .
C13 C14 C15 C16 4.0(15) . .
C14 C15 C16 C17 -6.6(16) . .
C14 C15 C16 C19 172.7(8) . .
C15 C16 C17 C18 4.8(18) . .
C19 C16 C17 C18 -174.4(9) . .
C14 C13 C18 C17 -2.9(14) . .
C10 C13 C18 C17 177.6(9) . .
C16 C17 C18 C13 0.3(17) . .
C20 N2 C19 C16 84.2(15) . .
C24 N2 C19 C16 -83.2(16) . .
C17 C16 C19 N2 89.6(15) . .
C15 C16 C19 N2 -89.7(14) . .
C24 N2 C20 C21 -9.0(19) . .
C19 N2 C20 C21 -176.9(11) . .
N2 C20 C21 C22 11(2) . .
C20 C21 C22 C23 -7.8(19) . .
C20 C21 C22 C22 171.6(9) . 3_756
C21 C22 C23 C24 2(2) . .
C22 C22 C23 C24 -176.9(11) 3_756 .
C22 C23 C24 N2 0(2) . .
C20 N2 C24 C23 3(2) . .
C19 N2 C24 C23 169.9(13) . .
C27 S1 C25 C25 -178.6(7) . 3_756
C27 S1 C25 S2 0.0(11) . .
C25 C25 S2 C26 177.5(8) 3_756 .
S1 C25 S2 C26 -1.4(10) . .
C25 S2 C26 C27 2.4(14) . .
S2 C26 C27 C28 179.6(13) . .
S2 C26 C27 S1 -3(2) . .
C25 S1 C27 C26 1.9(18) . .
C25 S1 C27 C28 178.8(14) . .
C26 C27 C28 O1 106.5(16) . .
S1 C27 C28 O1 -70.7(19) . .
C27 C28 O1 C29 178.2(16) . .
C28 O1 C29 C30 156(2) . .
O1 C29 C30 O2 71(3) . .
C29 C30 O2 C31 157.6(19) . .
C30 O2 C31 C32 -179(2) . .
O2 C31 C32 O3 -74(3) . .
O2 C31 C32 C33 -89(3) . .
C31 C32 O3 C33 -165(2) . .
C32 O3 C33 C34 -173(2) . .
C31 C32 C33 O3 23(3) . .
O3 C32 C33 C34 15(4) . .
C31 C32 C33 C34 38(6) . .
O3 C33 C34 O4 69(3) . .
C32 C33 C34 O4 58(6) . .
C33 C34 O4 C35 -167(2) . .
C34 O4 C35 C36 84(3) . .
O4 C35 C36 C37 -89(26) . .
C35 C36 C37 C37 124(27) . 3_756
C40 S3 C38 C38 178.8(8) . 3_756
C40 S3 C38 S4 -5.4(11) . .
C38 C38 S4 C39 -178.6(7) 3_756 .
S3 C38 S4 C39 5.1(8) . .
C38 S4 C39 C40 -2.7(13) . .
S4 C39 C40 C41 -172.7(13) . .
S4 C39 C40 S3 -1(2) . .
C38 S3 C40 C39 3.7(17) . .
C38 S3 C40 C41 174.8(17) . .
C39 C40 C41 O5 97.5(17) . .
S3 C40 C41 O5 -74(2) . .
C40 C41 O5 C42 -176.7(19) . .
C41 O5 C42 C43 170(2) . .
O5 C42 C43 O6 72(3) . .
C42 C43 O6 C44 142(2) . .
C43 O6 C44 C45 155(2) . .
O6 C44 C45 O7 -45(3) . .
C44 C45 O7 C46 -168.6(19) . .
C45 O7 C46 C47 173.4(16) . .
O7 C46 C47 O8 71(2) . .
C46 C47 O8 C48 -159.1(14) . .
C47 O8 C48 C49 66(3) . .
O8 C48 C49 C50 -64(57) . .
C48 C49 C50 C50 -155(49) . 3_756
O9 Cl1 O10 O11 -98.8(13) . 3_656
O10 Cl1 O10 O11 81.2(13) 3_656 3_656
O11 Cl1 O10 O11 139.5(19) . 3_656
O12 Cl1 O10 O11 23.2(19) . 3_656
O12 Cl1 O10 O11 161(2) 3_656 3_656
O9 Cl1 O10 O12 99.8(13) . 3_656
O10 Cl1 O10 O12 -80.2(13) 3_656 3_656
O11 Cl1 O10 O12 -161(2) 3_656 3_656
O11 Cl1 O10 O12 -22(2) . 3_656
O12 Cl1 O10 O12 -138(2) . 3_656
O9 Cl1 O11 O10 103.7(13) . 3_656
O10 Cl1 O11 O10 -133(2) . 3_656
O11 Cl1 O11 O10 -76.3(13) 3_656 3_656
O12 Cl1 O11 O10 -16(2) . 3_656
O12 Cl1 O11 O10 -154(2) 3_656 3_656
O9 Cl1 O11 O12 -102.3(12) . 3_656
O10 Cl1 O11 O12 154(2) 3_656 3_656
O10 Cl1 O11 O12 21(2) . 3_656
O11 Cl1 O11 O12 77.7(12) 3_656 3_656
O12 Cl1 O11 O12 138(2) . 3_656
O9 Cl1 O12 O10 -103.3(14) . 3_656
O10 Cl1 O12 O10 134(2) . 3_656
O11 Cl1 O12 O10 156(2) 3_656 3_656
O11 Cl1 O12 O10 16(2) . 3_656
O12 Cl1 O12 O10 76.7(14) 3_656 3_656
O9 Cl1 O12 O11 101.1(12) . 3_656
O10 Cl1 O12 O11 -156(2) 3_656 3_656
O10 Cl1 O12 O11 -22.1(18) . 3_656
O11 Cl1 O12 O11 -139.9(19) . 3_656
O12 Cl1 O12 O11 -78.9(12) 3_656 3_656
